data_2104944
loop_
_publ_author_name
'Lemmerer, Andreas'

_publ_section_title
;
 Seven hexamethylenetetramine (HMTA) complexes with mono- and
 dicarboxylic acids: analysis of packing modes of HMTA complexes in the
 literature
;
_journal_coeditor_code SO5048
_journal_issue 2
_journal_name_full 'Acta Crystallographica Section B'
_journal_page_first 177
_journal_page_last 192
_journal_paper_doi 10.1107/S0108768111004964
_journal_volume 67
_journal_year 2011
_chemical_formula_moiety 'C6 H12 N4, 2(C7 H12 O2)'
_chemical_formula_sum 'C20 H36 N4 O4'
_chemical_formula_weight 396.53
_chemical_name_systematic
;
 bis(cyclohexanecarboxylic acid)(hexamethylenetetramine)
;
_space_group_IT_number 14
_symmetry_cell_setting monoclinic
_symmetry_space_group_name_Hall '-P 2yn'
_symmetry_space_group_name_H-M 'P 1 21/n 1'
_atom_sites_solution_hydrogens geom
_atom_sites_solution_primary direct
_atom_sites_solution_secondary difmap
_audit_conform_dict_name cif_core.dic
_audit_conform_dict_version 2.3
_audit_creation_method 'WinGX routine CIF_UPDATE'
_cell_angle_alpha 90
_cell_angle_beta 103.3660(10)
_cell_angle_gamma 90
_cell_formula_units_Z 4
_cell_length_a 6.03410(10)
_cell_length_b 30.9087(5)
_cell_length_c 11.7024(2)
_cell_measurement_reflns_used 2855
_cell_measurement_temperature 173(2)
_cell_measurement_theta_max 26.6
_cell_measurement_theta_min 2.22
_cell_volume 2123.45(6)
_computing_cell_refinement 'SAINT-Plus (Bruker, 2004)'
_computing_data_collection 'APEX2 (Bruker, 2005)'
_computing_data_reduction 'SAINT-Plus and XPREP (Bruker 2004)'
_computing_molecular_graphics
;
Ortep-3 for Windows (Farrugia, 1997) and DIAMOND (Brandenburg, 1999)
;
_computing_publication_material
;
WinGX publication routines (Farrugia, 1999) and PLATON (Spek, 2002)
;
_computing_structure_refinement 'SHELXL-97 (Sheldrick, 2008)'
_computing_structure_solution 'SHELXS-97 (Sheldrick, 2008)'
_diffrn_ambient_temperature 173(2)
_diffrn_measured_fraction_theta_full 0.999
_diffrn_measured_fraction_theta_max 0.999
_diffrn_measurement_device_type 'Bruker APEX II CCD area detector'
_diffrn_measurement_method '\w scans'
_diffrn_radiation_monochromator graphite
_diffrn_radiation_type MoK\a
_diffrn_radiation_wavelength 0.71073
_diffrn_reflns_av_R_equivalents 0.0385
_diffrn_reflns_limit_h_max 7
_diffrn_reflns_limit_h_min -7
_diffrn_reflns_limit_k_max 40
_diffrn_reflns_limit_k_min -40
_diffrn_reflns_limit_l_max 15
_diffrn_reflns_limit_l_min -15
_diffrn_reflns_number 37573
_diffrn_reflns_theta_full 28
_diffrn_reflns_theta_max 28
_diffrn_reflns_theta_min 2.22
_diffrn_standards_number 0
_exptl_absorpt_coefficient_mu 0.087
_exptl_absorpt_correction_T_max 0.99
_exptl_absorpt_correction_T_min 0.96
_exptl_absorpt_correction_type multi-scan
_exptl_absorpt_process_details 'SADABS (Sheldrick, 1996)'
_exptl_crystal_colour colourless
_exptl_crystal_density_diffrn 1.24
_exptl_crystal_density_method 'not measured'
_exptl_crystal_description plate
_exptl_crystal_F_000 864
_exptl_crystal_size_max 0.45
_exptl_crystal_size_mid 0.4
_exptl_crystal_size_min 0.06
_refine_diff_density_max 0.394
_refine_diff_density_min -0.251
_refine_ls_extinction_method none
_refine_ls_goodness_of_fit_ref 1.029
_refine_ls_hydrogen_treatment mixed
_refine_ls_matrix_type full
_refine_ls_number_parameters 259
_refine_ls_number_reflns 5102
_refine_ls_number_restraints 0
_refine_ls_restrained_S_all 1.029
_refine_ls_R_factor_all 0.0698
_refine_ls_R_factor_gt 0.0502
_refine_ls_shift/su_max 0.001
_refine_ls_shift/su_mean 0
_refine_ls_structure_factor_coef Fsqd
_refine_ls_weighting_details 'calc w=1/[\s^2^(Fo^2^)+(0.0631P)^2^+0.7469P] where P=(Fo^2^+2Fc^2^)/3'
_refine_ls_weighting_scheme calc
_refine_ls_wR_factor_gt 0.1244
_refine_ls_wR_factor_ref 0.1366
_reflns_number_gt 3862
_reflns_number_total 5102
_reflns_threshold_expression >2sigma(I)
_cod_data_source_file so5048.cif
_cod_data_source_block 1
_cod_depositor_comments
;
The following automatic conversions were performed:
'_symmetry_cell_setting' value 'Monoclinic' changed to 'monoclinic'
according to '/home/saulius/struct/CIF-dictionaries/cif_core.dic'
dictionary named 'cif_core.dic' version 2.4.1 from 2010-06-29.

Automatic conversion script
Id: cif_fix_enum 1555 2011-01-17 13:19:09Z saulius 
;
_cod_original_sg_symbol_H-M P2(1)/n
_cod_database_code 2104944
_cod_database_fobs_code 2104944

loop_
_symmetry_equiv_pos_as_xyz
'x, y, z'
'-x+1/2, y+1/2, -z+1/2'
'-x, -y, -z'
'x-1/2, -y-1/2, z-1/2'

loop_
_atom_site_type_symbol
_atom_site_label
_atom_site_fract_x
_atom_site_fract_y
_atom_site_fract_z
_atom_site_U_iso_or_equiv
_atom_site_adp_type
_atom_site_calc_flag
_atom_site_refinement_flags
_atom_site_occupancy
_atom_site_disorder_assembly
_atom_site_disorder_group
C C1 0.5685(3) 0.25400(5) 0.41806(12) 0.0288(3) Uani d . 1 . .
H H1A 0.4834 0.2572 0.3354 0.035 Uiso calc R 1 . .
H H1B 0.73 0.2483 0.4183 0.035 Uiso calc R 1 . .
C C2 0.6793(3) 0.28867(5) 0.60562(13) 0.0326(3) Uani d . 1 . .
H H2A 0.842 0.2834 0.6076 0.039 Uiso calc R 1 . .
H H2B 0.6693 0.3155 0.6502 0.039 Uiso calc R 1 . .
C C3 0.6056(3) 0.21341(5) 0.59490(14) 0.0340(3) Uani d . 1 . .
H H3A 0.5461 0.1887 0.6325 0.041 Uiso calc R 1 . .
H H3B 0.7674 0.2075 0.5963 0.041 Uiso calc R 1 . .
C C4 0.2359(2) 0.22641(5) 0.47212(13) 0.0304(3) Uani d . 1 . .
H H4A 0.1463 0.2292 0.3902 0.036 Uiso calc R 1 . .
H H4B 0.1726 0.2019 0.5088 0.036 Uiso calc R 1 . .
C C5 0.3091(3) 0.30164(5) 0.48156(15) 0.0356(4) Uani d . 1 . .
H H5A 0.2941 0.3288 0.5241 0.043 Uiso calc R 1 . .
H H5B 0.2211 0.305 0.3995 0.043 Uiso calc R 1 . .
C C6 0.3487(3) 0.26110(6) 0.65710(13) 0.0340(3) Uani d . 1 . .
H H6A 0.2859 0.2369 0.6951 0.041 Uiso calc R 1 . .
H H6B 0.3354 0.2878 0.7018 0.041 Uiso calc R 1 . .
N N1 0.4757(2) 0.21717(4) 0.47170(10) 0.0273(3) Uani d . 1 . .
N N2 0.5522(2) 0.29456(4) 0.48213(11) 0.0286(3) Uani d . 1 . .
N N3 0.5906(2) 0.25266(4) 0.66186(10) 0.0315(3) Uani d . 1 . .
N N4 0.2141(2) 0.26603(4) 0.53624(11) 0.0312(3) Uani d . 1 . .
C C7 0.7056(3) 0.09253(5) 0.28071(13) 0.0296(3) Uani d . 1 . .
H H7 0.653 0.0693 0.3277 0.036 Uiso calc R 1 . .
C C8 0.5546(3) 0.09142(5) 0.15629(14) 0.0332(3) Uani d . 1 . .
H H8A 0.3935 0.0952 0.1599 0.04 Uiso calc R 1 . .
H H8B 0.5961 0.1157 0.1102 0.04 Uiso calc R 1 . .
C C9 0.5805(3) 0.04894(6) 0.09489(16) 0.0437(4) Uani d . 1 . .
H H9A 0.5185 0.0251 0.1346 0.052 Uiso calc R 1 . .
H H9B 0.491 0.0503 0.0126 0.052 Uiso calc R 1 . .
C C10 0.8279(3) 0.03941(6) 0.09583(17) 0.0483(5) Uani d . 1 . .
H H10A 0.839 0.0105 0.0611 0.058 Uiso calc R 1 . .
H H10B 0.884 0.0611 0.047 0.058 Uiso calc R 1 . .
C C11 0.9758(3) 0.04050(6) 0.21927(18) 0.0473(4) Uani d . 1 . .
H H11A 1.137 0.0361 0.2165 0.057 Uiso calc R 1 . .
H H11B 0.9312 0.0166 0.2657 0.057 Uiso calc R 1 . .
C C12 0.9521(3) 0.08354(6) 0.27897(16) 0.0423(4) Uani d . 1 . .
H H12A 1.0456 0.0829 0.3605 0.051 Uiso calc R 1 . .
H H12B 1.01 0.1071 0.2366 0.051 Uiso calc R 1 . .
C C13 0.6829(3) 0.13555(5) 0.33841(13) 0.0307(3) Uani d . 1 . .
O O1 0.4867(2) 0.14133(4) 0.36419(13) 0.0526(4) Uani d . 1 . .
H H1 0.486(4) 0.1692(8) 0.402(2) 0.079 Uiso d . 1 . .
O O2 0.8321(2) 0.16245(4) 0.35918(14) 0.0591(4) Uani d . 1 . .
C C14 0.8413(2) 0.40231(5) 0.24825(13) 0.0279(3) Uani d . 1 . .
H H14 0.7919 0.4287 0.2851 0.034 Uiso calc R 1 . .
C C15 1.1000(2) 0.39814(5) 0.29262(14) 0.0287(3) Uani d . 1 . .
H H15A 1.1388 0.396 0.3794 0.034 Uiso calc R 1 . .
H H15B 1.1528 0.3714 0.2607 0.034 Uiso calc R 1 . .
C C16 1.2209(3) 0.43702(5) 0.25518(15) 0.0344(3) Uani d . 1 . .
H H16A 1.1794 0.4634 0.2935 0.041 Uiso calc R 1 . .
H H16B 1.3877 0.433 0.2813 0.041 Uiso calc R 1 . .
C C17 1.1566(3) 0.44292(6) 0.12276(15) 0.0396(4) Uani d . 1 . .
H H17A 1.2105 0.4177 0.0846 0.048 Uiso calc R 1 . .
H H17B 1.2323 0.4691 0.1013 0.048 Uiso calc R 1 . .
C C18 0.8999(3) 0.44739(6) 0.07856(16) 0.0417(4) Uani d . 1 . .
H H18A 0.8617 0.4497 -0.0082 0.05 Uiso calc R 1 . .
H H18B 0.8481 0.4742 0.1107 0.05 Uiso calc R 1 . .
C C19 0.7764(3) 0.40855(6) 0.11536(14) 0.0356(4) Uani d . 1 . .
H H19A 0.6098 0.413 0.0895 0.043 Uiso calc R 1 . .
H H19B 0.8159 0.3822 0.0764 0.043 Uiso calc R 1 . .
C C20 0.7233(2) 0.36379(5) 0.28708(14) 0.0308(3) Uani d . 1 . .
O O3 0.7352(3) 0.36357(4) 0.40064(11) 0.0509(4) Uani d . 1 . .
H H3 0.670(4) 0.3407(8) 0.422(2) 0.076 Uiso d . 1 . .
O O4 0.6263(2) 0.33594(4) 0.22225(11) 0.0529(4) Uani d . 1 . .

loop_
_atom_site_aniso_label
_atom_site_aniso_U_11
_atom_site_aniso_U_22
_atom_site_aniso_U_33
_atom_site_aniso_U_12
_atom_site_aniso_U_13
_atom_site_aniso_U_23
C1 0.0324(7) 0.0342(8) 0.0228(7) -0.0031(6) 0.0125(6) -0.0034(6)
C2 0.0293(7) 0.0386(9) 0.0294(8) -0.0074(6) 0.0055(6) -0.0089(6)
C3 0.0344(8) 0.0332(8) 0.0321(8) 0.0091(6) 0.0029(6) 0.0082(6)
C4 0.0263(7) 0.0364(8) 0.0269(7) -0.0072(6) 0.0033(6) -0.0009(6)
C5 0.0364(8) 0.0292(8) 0.0408(9) 0.0109(6) 0.0082(7) 0.0063(7)
C6 0.0361(8) 0.0447(9) 0.0246(7) -0.0013(7) 0.0139(6) -0.0036(6)
N1 0.0316(6) 0.0251(6) 0.0264(6) 0.0005(5) 0.0093(5) -0.0032(5)
N2 0.0338(6) 0.0268(6) 0.0270(6) -0.0038(5) 0.0107(5) 0.0003(5)
N3 0.0306(6) 0.0422(8) 0.0198(6) -0.0001(5) 0.0020(5) 0.0003(5)
N4 0.0227(6) 0.0395(7) 0.0323(7) 0.0041(5) 0.0085(5) 0.0014(5)
C7 0.0379(8) 0.0244(7) 0.0277(7) 0.0014(6) 0.0101(6) 0.0006(6)
C8 0.0314(7) 0.0335(8) 0.0342(8) -0.0019(6) 0.0066(6) -0.0040(6)
C9 0.0488(10) 0.0430(10) 0.0402(9) -0.0087(8) 0.0122(8) -0.0146(8)
C10 0.0587(11) 0.0427(10) 0.0502(11) -0.0010(8) 0.0262(9) -0.0165(8)
C11 0.0467(10) 0.0370(9) 0.0612(12) 0.0143(8) 0.0186(9) -0.0013(8)
C12 0.0368(9) 0.0422(10) 0.0437(10) 0.0099(7) 0.0009(7) -0.0072(8)
C13 0.0374(8) 0.0271(7) 0.0276(7) -0.0004(6) 0.0073(6) -0.0009(6)
O1 0.0505(7) 0.0390(7) 0.0771(10) -0.0104(6) 0.0326(7) -0.0273(7)
O2 0.0468(7) 0.0409(7) 0.0920(11) -0.0104(6) 0.0209(7) -0.0218(7)
C14 0.0265(7) 0.0249(7) 0.0334(8) -0.0015(5) 0.0089(6) 0.0010(6)
C15 0.0280(7) 0.0234(7) 0.0335(8) -0.0005(6) 0.0045(6) 0.0015(6)
C16 0.0287(7) 0.0300(8) 0.0442(9) -0.0059(6) 0.0076(7) 0.0022(7)
C17 0.0371(8) 0.0401(9) 0.0442(9) -0.0088(7) 0.0148(7) 0.0069(7)
C18 0.0417(9) 0.0438(10) 0.0386(9) -0.0015(7) 0.0076(7) 0.0139(7)
C19 0.0274(7) 0.0431(9) 0.0350(8) -0.0038(6) 0.0048(6) 0.0073(7)
C20 0.0288(7) 0.0301(8) 0.0352(8) -0.0036(6) 0.0111(6) -0.0012(6)
O3 0.0757(9) 0.0449(7) 0.0332(6) -0.0319(7) 0.0148(6) -0.0005(5)
O4 0.0721(9) 0.0471(8) 0.0427(7) -0.0303(7) 0.0199(7) -0.0112(6)

loop_
_atom_type_symbol
_atom_type_description
_atom_type_scat_dispersion_real
_atom_type_scat_dispersion_imag
_atom_type_scat_source
C C 0.0033 0.0016 'International Tables Vol C Tables 4.2.6.8 and 6.1.1.4'
H H 0 0 'International Tables Vol C Tables 4.2.6.8 and 6.1.1.4'
N N 0.0061 0.0033 'International Tables Vol C Tables 4.2.6.8 and 6.1.1.4'
O O 0.0106 0.006 'International Tables Vol C Tables 4.2.6.8 and 6.1.1.4'

loop_
_exptl_crystal_face_index_h
_exptl_crystal_face_index_k
_exptl_crystal_face_index_l
_exptl_crystal_face_perp_dist
0 1 0 0.03
0 -1 0 0.03
-1 -2 -2 0.18
-1 2 2 0.17
1 -2 0 0.2
0 0 -1 0.23
0 0 1 0.17

loop_
_geom_angle_atom_site_label_1
_geom_angle_atom_site_label_2
_geom_angle_atom_site_label_3
_geom_angle_site_symmetry_1
_geom_angle_site_symmetry_3
_geom_angle
_geom_angle_publ_flag
N1 C1 N2 . . 111.34(11) ?
N1 C1 H1A . . 109.4 ?
N2 C1 H1A . . 109.4 ?
N1 C1 H1B . . 109.4 ?
N2 C1 H1B . . 109.4 ?
H1A C1 H1B . . 108 ?
N3 C2 N2 . . 111.89(11) ?
N3 C2 H2A . . 109.2 ?
N2 C2 H2A . . 109.2 ?
N3 C2 H2B . . 109.2 ?
N2 C2 H2B . . 109.2 ?
H2A C2 H2B . . 107.9 ?
N3 C3 N1 . . 111.95(12) ?
N3 C3 H3A . . 109.2 ?
N1 C3 H3A . . 109.2 ?
N3 C3 H3B . . 109.2 ?
N1 C3 H3B . . 109.2 ?
H3A C3 H3B . . 107.9 ?
N4 C4 N1 . . 111.69(11) ?
N4 C4 H4A . . 109.3 ?
N1 C4 H4A . . 109.3 ?
N4 C4 H4B . . 109.3 ?
N1 C4 H4B . . 109.3 ?
H4A C4 H4B . . 107.9 ?
N4 C5 N2 . . 112.12(12) ?
N4 C5 H5A . . 109.2 ?
N2 C5 H5A . . 109.2 ?
N4 C5 H5B . . 109.2 ?
N2 C5 H5B . . 109.2 ?
H5A C5 H5B . . 107.9 ?
N4 C6 N3 . . 112.23(11) ?
N4 C6 H6A . . 109.2 ?
N3 C6 H6A . . 109.2 ?
N4 C6 H6B . . 109.2 ?
N3 C6 H6B . . 109.2 ?
H6A C6 H6B . . 107.9 ?
C1 N1 C4 . . 108.76(11) ?
C1 N1 C3 . . 107.97(12) ?
C4 N1 C3 . . 108.14(11) ?
C1 N2 C5 . . 107.78(12) ?
C1 N2 C2 . . 108.11(12) ?
C5 N2 C2 . . 108.14(11) ?
C2 N3 C3 . . 108.53(12) ?
C2 N3 C6 . . 108.22(12) ?
C3 N3 C6 . . 108.15(12) ?
C5 N4 C4 . . 108.49(12) ?
C5 N4 C6 . . 108.41(12) ?
C4 N4 C6 . . 108.25(12) ?
C13 C7 C12 . . 110.92(13) ?
C13 C7 C8 . . 110.46(12) ?
C12 C7 C8 . . 110.68(13) ?
C13 C7 H7 . . 108.2 ?
C12 C7 H7 . . 108.2 ?
C8 C7 H7 . . 108.2 ?
C9 C8 C7 . . 111.43(13) ?
C9 C8 H8A . . 109.3 ?
C7 C8 H8A . . 109.3 ?
C9 C8 H8B . . 109.3 ?
C7 C8 H8B . . 109.3 ?
H8A C8 H8B . . 108 ?
C10 C9 C8 . . 111.82(14) ?
C10 C9 H9A . . 109.3 ?
C8 C9 H9A . . 109.3 ?
C10 C9 H9B . . 109.3 ?
C8 C9 H9B . . 109.3 ?
H9A C9 H9B . . 107.9 ?
C11 C10 C9 . . 111.38(15) ?
C11 C10 H10A . . 109.4 ?
C9 C10 H10A . . 109.4 ?
C11 C10 H10B . . 109.4 ?
C9 C10 H10B . . 109.4 ?
H10A C10 H10B . . 108 ?
C10 C11 C12 . . 111.09(15) ?
C10 C11 H11A . . 109.4 ?
C12 C11 H11A . . 109.4 ?
C10 C11 H11B . . 109.4 ?
C12 C11 H11B . . 109.4 ?
H11A C11 H11B . . 108 ?
C7 C12 C11 . . 111.21(14) ?
C7 C12 H12A . . 109.4 ?
C11 C12 H12A . . 109.4 ?
C7 C12 H12B . . 109.4 ?
C11 C12 H12B . . 109.4 ?
H12A C12 H12B . . 108 ?
O2 C13 O1 . . 122.33(15) ?
O2 C13 C7 . . 123.72(14) ?
O1 C13 C7 . . 113.95(13) ?
C13 O1 H1 . . 109.1(15) ?
C20 C14 C19 . . 112.25(12) ?
C20 C14 C15 . . 110.26(12) ?
C19 C14 C15 . . 110.95(12) ?
C20 C14 H14 . . 107.7 ?
C19 C14 H14 . . 107.7 ?
C15 C14 H14 . . 107.7 ?
C16 C15 C14 . . 110.76(12) ?
C16 C15 H15A . . 109.5 ?
C14 C15 H15A . . 109.5 ?
C16 C15 H15B . . 109.5 ?
C14 C15 H15B . . 109.5 ?
H15A C15 H15B . . 108.1 ?
C17 C16 C15 . . 111.24(13) ?
C17 C16 H16A . . 109.4 ?
C15 C16 H16A . . 109.4 ?
C17 C16 H16B . . 109.4 ?
C15 C16 H16B . . 109.4 ?
H16A C16 H16B . . 108 ?
C16 C17 C18 . . 110.95(13) ?
C16 C17 H17A . . 109.5 ?
C18 C17 H17A . . 109.4 ?
C16 C17 H17B . . 109.4 ?
C18 C17 H17B . . 109.5 ?
H17A C17 H17B . . 108 ?
C17 C18 C19 . . 110.97(14) ?
C17 C18 H18A . . 109.4 ?
C19 C18 H18A . . 109.4 ?
C17 C18 H18B . . 109.4 ?
C19 C18 H18B . . 109.4 ?
H18A C18 H18B . . 108 ?
C14 C19 C18 . . 111.10(13) ?
C14 C19 H19A . . 109.4 ?
C18 C19 H19A . . 109.4 ?
C14 C19 H19B . . 109.4 ?
C18 C19 H19B . . 109.4 ?
H19A C19 H19B . . 108 ?
O4 C20 O3 . . 122.54(14) ?
O4 C20 C14 . . 124.57(14) ?
O3 C20 C14 . . 112.89(13) ?
C20 O3 H3 . . 111.9(16) ?

loop_
_geom_bond_atom_site_label_1
_geom_bond_atom_site_label_2
_geom_bond_site_symmetry_2
_geom_bond_distance
_geom_bond_publ_flag
C1 N1 . 1.4718(18) ?
C1 N2 . 1.4756(18) ?
C1 H1A . 0.99 ?
C1 H1B . 0.99 ?
C2 N3 . 1.456(2) ?
C2 N2 . 1.4824(19) ?
C2 H2A . 0.99 ?
C2 H2B . 0.99 ?
C3 N3 . 1.459(2) ?
C3 N1 . 1.4780(19) ?
C3 H3A . 0.99 ?
C3 H3B . 0.99 ?
C4 N4 . 1.458(2) ?
C4 N1 . 1.4758(18) ?
C4 H4A . 0.99 ?
C4 H4B . 0.99 ?
C5 N4 . 1.456(2) ?
C5 N2 . 1.4812(19) ?
C5 H5A . 0.99 ?
C5 H5B . 0.99 ?
C6 N4 . 1.4670(19) ?
C6 N3 . 1.4713(19) ?
C6 H6A . 0.99 ?
C6 H6B . 0.99 ?
C7 C13 . 1.512(2) ?
C7 C12 . 1.518(2) ?
C7 C8 . 1.529(2) ?
C7 H7 . 1 ?
C8 C9 . 1.522(2) ?
C8 H8A . 0.99 ?
C8 H8B . 0.99 ?
C9 C10 . 1.519(3) ?
C9 H9A . 0.99 ?
C9 H9B . 0.99 ?
C10 C11 . 1.513(3) ?
C10 H10A . 0.99 ?
C10 H10B . 0.99 ?
C11 C12 . 1.525(2) ?
C11 H11A . 0.99 ?
C11 H11B . 0.99 ?
C12 H12A . 0.99 ?
C12 H12B . 0.99 ?
C13 O2 . 1.2079(19) ?
C13 O1 . 1.3000(19) ?
O1 H1 . 0.97(3) ?
C14 C20 . 1.510(2) ?
C14 C19 . 1.526(2) ?
C14 C15 . 1.5324(19) ?
C14 H14 . 1 ?
C15 C16 . 1.522(2) ?
C15 H15A . 0.99 ?
C15 H15B . 0.99 ?
C16 C17 . 1.519(2) ?
C16 H16A . 0.99 ?
C16 H16B . 0.99 ?
C17 C18 . 1.521(2) ?
C17 H17A . 0.99 ?
C17 H17B . 0.99 ?
C18 C19 . 1.527(2) ?
C18 H18A . 0.99 ?
C18 H18B . 0.99 ?
C19 H19A . 0.99 ?
C19 H19B . 0.99 ?
C20 O4 . 1.2057(19) ?
C20 O3 . 1.3141(19) ?
O3 H3 . 0.87(3) ?

loop_
_geom_hbond_atom_site_label_D
_geom_hbond_atom_site_label_H
_geom_hbond_atom_site_label_A
_geom_hbond_site_symmetry_A
_geom_hbond_distance_DH
_geom_hbond_distance_HA
_geom_hbond_distance_DA
_geom_hbond_angle_DHA
O1 H1 N1 . 0.97(3) 1.70(3) 2.6684(17) 177(2)
O3 H3 N2 . 0.87(3) 1.81(3) 2.6771(17) 174(2)
C2 H2A N4 1_655 0.99 2.63 3.5737(19) 161
C3 H3B O4 4_666 0.99 2.68 3.5007(19) 140
C4 H4A N3 4_565 0.99 2.67 3.5913(19) 154
C6 H6A O4 4_566 0.99 2.5 3.442(2) 160
C6 H6B O2 4_566 0.99 2.4 3.361(2) 163

loop_
_geom_torsion_atom_site_label_1
_geom_torsion_atom_site_label_2
_geom_torsion_atom_site_label_3
_geom_torsion_atom_site_label_4
_geom_torsion_site_symmetry_1
_geom_torsion_site_symmetry_2
_geom_torsion_site_symmetry_3
_geom_torsion_site_symmetry_4
_geom_torsion
_geom_torsion_publ_flag
N2 C1 N1 C4 . . . . 58.29(15) ?
N2 C1 N1 C3 . . . . -58.83(15) ?
N4 C4 N1 C1 . . . . -58.43(15) ?
N4 C4 N1 C3 . . . . 58.57(15) ?
N3 C3 N1 C1 . . . . 59.13(15) ?
N3 C3 N1 C4 . . . . -58.39(16) ?
N1 C1 N2 C5 . . . . -58.10(15) ?
N1 C1 N2 C2 . . . . 58.57(15) ?
N4 C5 N2 C1 . . . . 58.98(16) ?
N4 C5 N2 C2 . . . . -57.67(16) ?
N3 C2 N2 C1 . . . . -58.51(15) ?
N3 C2 N2 C5 . . . . 57.93(16) ?
N2 C2 N3 C3 . . . . 58.66(15) ?
N2 C2 N3 C6 . . . . -58.49(15) ?
N1 C3 N3 C2 . . . . -59.06(16) ?
N1 C3 N3 C6 . . . . 58.13(16) ?
N4 C6 N3 C2 . . . . 58.92(16) ?
N4 C6 N3 C3 . . . . -58.47(17) ?
N2 C5 N4 C4 . . . . -59.31(16) ?
N2 C5 N4 C6 . . . . 58.02(16) ?
N1 C4 N4 C5 . . . . 58.65(15) ?
N1 C4 N4 C6 . . . . -58.79(15) ?
N3 C6 N4 C5 . . . . -58.64(17) ?
N3 C6 N4 C4 . . . . 58.85(16) ?
C13 C7 C8 C9 . . . . 178.13(13) ?
C12 C7 C8 C9 . . . . 54.88(18) ?
C7 C8 C9 C10 . . . . -54.1(2) ?
C8 C9 C10 C11 . . . . 54.4(2) ?
C9 C10 C11 C12 . . . . -55.4(2) ?
C13 C7 C12 C11 . . . . -179.17(14) ?
C8 C7 C12 C11 . . . . -56.18(19) ?
C10 C11 C12 C7 . . . . 56.7(2) ?
C12 C7 C13 O2 . . . . 13.2(2) ?
C8 C7 C13 O2 . . . . -109.90(18) ?
C12 C7 C13 O1 . . . . -166.83(14) ?
C8 C7 C13 O1 . . . . 70.06(17) ?
C20 C14 C15 C16 . . . . -179.37(12) ?
C19 C14 C15 C16 . . . . 55.64(17) ?
C14 C15 C16 C17 . . . . -56.27(17) ?
C15 C16 C17 C18 . . . . 56.71(18) ?
C16 C17 C18 C19 . . . . -56.29(19) ?
C20 C14 C19 C18 . . . . -179.42(13) ?
C15 C14 C19 C18 . . . . -55.56(17) ?
C17 C18 C19 C14 . . . . 55.91(19) ?
C19 C14 C20 O4 . . . . 14.2(2) ?
C15 C14 C20 O4 . . . . -110.04(18) ?
C19 C14 C20 O3 . . . . -165.45(14) ?
C15 C14 C20 O3 . . . . 70.30(17) ?

loop_
_cod_related_entry_id
_cod_related_entry_database
_cod_related_entry_code
1 ChemSpider 30654557
